data_7018012
loop_
_publ_author_name
'Zats, Galina M.'
'Arora, Himanshu'
'Lavi, Ronit'
'Yufit, Dmitry'
'Benisvy, Laurent'

_publ_section_title
;
 H-bonding and steric effects on the properties of phenolate and phenoxyl
 radical complexes of Cu(II).
;
_journal_issue 1
_journal_name_full 'Dalton transactions (Cambridge, England : 2003)'
_journal_page_first 47
_journal_page_last 49
_journal_paper_doi 10.1039/c1dt11868d
_journal_volume 41
_journal_year 2012
_chemical_formula_moiety 'C42 H62 Cu N4 O2'
_chemical_formula_sum 'C42 H62 Cu N4 O2'
_chemical_formula_weight 718.50
_chemical_name_systematic
;
?
;
_space_group_crystal_system monoclinic
_space_group_IT_number 14
_space_group_name_Hall '-P 2ybc'
_space_group_name_H-M_alt 'P 1 21/c 1'
_symmetry_space_group_name_Hall '-P 2ybc'
_symmetry_space_group_name_H-M 'P 1 21/c 1'
_atom_sites_solution_hydrogens geom
_atom_sites_solution_primary direct
_atom_sites_solution_secondary difmap
_audit_creation_date 2011-04-11
_audit_creation_method
;
Olex2 1.1-beta
(compiled 2011.02.15 svn.r1672, GUI svn.r3494)
;
_cell_angle_alpha 90.00
_cell_angle_beta 91.368(10)
_cell_angle_gamma 90.00
_cell_formula_units_Z 4
_cell_length_a 25.4688(7)
_cell_length_b 9.5148(3)
_cell_length_c 16.9516(5)
_cell_measurement_reflns_used 6512
_cell_measurement_temperature 120
_cell_measurement_theta_max 30.06
_cell_measurement_theta_min 2.28
_cell_volume 4106.7(2)
_computing_cell_refinement 'SAINT v6.45A (Bruker, 2003)'
_computing_data_collection 'SMART v5.625 (Bruker, 2001)'
_computing_data_reduction 'SAINT v6.45A (Bruker, 2003)'
_computing_molecular_graphics
;
O. V. Dolomanov, L. J. Bourhis, R. J. Gildea, J. A. K. Howard and H. Puschmann,
OLEX2: a complete structure solution, refinement and analysis program.
J. Appl. Cryst. (2009). 42, 339-341.
;
_computing_publication_material
;
O. V. Dolomanov, L. J. Bourhis, R. J. Gildea, J. A. K. Howard and H. Puschmann,
OLEX2: a complete structure solution, refinement and analysis program.
J. Appl. Cryst. (2009). 42, 339-341.
;
_computing_structure_refinement 'SHELXL-97 (Sheldrick, 1997)'
_computing_structure_solution 'A short history of SHELX (Sheldrick, 2007)/Bruker'
_diffrn_ambient_temperature 120
_diffrn_detector 'CCD area detector'
_diffrn_detector_area_resol_mean 5.6
_diffrn_detector_type 'Bruker SMART CCD 6000 area detector'
_diffrn_measured_fraction_theta_full 0.999
_diffrn_measured_fraction_theta_max 0.999
_diffrn_measurement_device 'three-circle diffractometer'
_diffrn_measurement_device_type 'Bruker SMART CCD 6000 area detector'
_diffrn_measurement_method '\w scans'
_diffrn_radiation_monochromator graphite
_diffrn_radiation_probe x-ray
_diffrn_radiation_type MoK\a
_diffrn_radiation_wavelength 0.71073
_diffrn_radiation_xray_symbol K-L~3~
_diffrn_reflns_av_R_equivalents 0.0363
_diffrn_reflns_av_unetI/netI 0.0287
_diffrn_reflns_limit_h_max 33
_diffrn_reflns_limit_h_min -33
_diffrn_reflns_limit_k_max 12
_diffrn_reflns_limit_k_min -12
_diffrn_reflns_limit_l_max 22
_diffrn_reflns_limit_l_min -22
_diffrn_reflns_number 46126
_diffrn_reflns_theta_full 28.00
_diffrn_reflns_theta_max 28.00
_diffrn_reflns_theta_min 1.60
_diffrn_source 'sealed X-ray tube'
_diffrn_source_current 40.0
_diffrn_source_power 2.0
_diffrn_source_target Mo
_diffrn_source_voltage 50.0
_exptl_absorpt_coefficient_mu 0.569
_exptl_absorpt_correction_T_max 0.9011
_exptl_absorpt_correction_T_min 0.4977
_exptl_absorpt_correction_type multi-scan
_exptl_absorpt_process_details
;
SADABS-2006/1 (Bruker,2006) was used for absorption correction.
R(int) was 0.0531 before and 0.0285 after correction.
The Ratio of minimum to maximum transmission is 0.552324936189.
The \l/2 correction factor is 0.0015
;
_exptl_crystal_colour colourless
_exptl_crystal_colour_lustre dull
_exptl_crystal_colour_modifier light
_exptl_crystal_colour_primary colourless
_exptl_crystal_density_diffrn 1.162
_exptl_crystal_density_method 'not measured'
_exptl_crystal_description prism
_exptl_crystal_F_000 1548
_exptl_crystal_size_max 0.58
_exptl_crystal_size_mid 0.2
_exptl_crystal_size_min 0.15
_refine_diff_density_max 1.036
_refine_diff_density_min -0.553
_refine_diff_density_rms 0.074
_refine_ls_extinction_method none
_refine_ls_goodness_of_fit_ref 1.084
_refine_ls_hydrogen_treatment constr
_refine_ls_matrix_type full
_refine_ls_number_parameters 458
_refine_ls_number_reflns 9913
_refine_ls_number_restraints 0
_refine_ls_restrained_S_all 1.084
_refine_ls_R_factor_all 0.0668
_refine_ls_R_factor_gt 0.0514
_refine_ls_shift/su_max 0.003
_refine_ls_shift/su_mean 0.000
_refine_ls_structure_factor_coef Fsqd
_refine_ls_weighting_details 'calc w=1/[\s^2^(Fo^2^)+(0.0700P)^2^+4.0000P] where P=(Fo^2^+2Fc^2^)/3'
_refine_ls_weighting_scheme calc
_refine_ls_wR_factor_gt 0.1342
_refine_ls_wR_factor_ref 0.1455
_reflns_number_gt 7917
_reflns_number_total 9913
_reflns_threshold_expression >2sigma(I)
_cod_data_source_file c1dt11868d.txt
_cod_data_source_block 3_dbl20
_cod_database_code 7018012

loop_
_space_group_symop_id
_space_group_symop_operation_xyz
1 'x, y, z'
2 '-x, y+1/2, -z+1/2'
3 '-x, -y, -z'
4 'x, -y-1/2, z-1/2'

loop_
_atom_site_label
_atom_site_type_symbol
_atom_site_fract_x
_atom_site_fract_y
_atom_site_fract_z
_atom_site_U_iso_or_equiv
_atom_site_adp_type
_atom_site_occupancy
_atom_site_symmetry_multiplicity
_atom_site_calc_flag
_atom_site_refinement_flags
_atom_site_disorder_assembly
_atom_site_disorder_group
Cu1 Cu 0.254391(10) 0.36536(3) 0.801930(14) 0.02093(9) Uani 1 1 d . . .
O1 O 0.20973(6) 0.38535(17) 0.71251(10) 0.0270(3) Uani 1 1 d . . .
O2 O 0.29624(6) 0.50950(19) 0.76123(9) 0.0305(4) Uani 1 1 d . . .
N1 N 0.23612(9) 0.1664(2) 0.81114(11) 0.0294(4) Uani 1 1 d . . .
N2 N 0.26440(11) 0.0610(2) 0.84783(12) 0.0400(6) Uani 1 1 d . . .
N3 N 0.28003(7) 0.4136(2) 0.90805(10) 0.0237(4) Uani 1 1 d . . .
N4 N 0.25935(8) 0.37155(19) 0.97830(11) 0.0252(4) Uani 1 1 d . . .
C1 C 0.16491(9) 0.3193(3) 0.69901(13) 0.0272(5) Uani 1 1 d . . .
C2 C 0.15476(10) 0.1828(3) 0.73044(14) 0.0330(5) Uani 1 1 d . . .
C3 C 0.10629(12) 0.1179(3) 0.71470(17) 0.0431(7) Uani 1 1 d . . .
H3 H 0.1000 0.0298 0.7364 0.052 Uiso 1 1 calc R . .
C4 C 0.06793(12) 0.1789(4) 0.66877(19) 0.0473(7) Uani 1 1 d . . .
C5 C 0.07866(11) 0.3110(3) 0.63653(18) 0.0443(7) Uani 1 1 d . . .
H5 H 0.0530 0.3527 0.6045 0.053 Uiso 1 1 calc R . .
C6 C 0.12575(10) 0.3839(3) 0.64969(15) 0.0326(5) Uani 1 1 d . . .
C7 C 0.13540(10) 0.5304(3) 0.61470(16) 0.0355(6) Uani 1 1 d . . .
C8 C 0.14672(11) 0.6388(3) 0.68078(17) 0.0397(6) Uani 1 1 d . . .
H8A H 0.1175 0.6422 0.7155 0.060 Uiso 1 1 calc R . .
H8B H 0.1519 0.7298 0.6578 0.060 Uiso 1 1 calc R . .
H8C H 0.1778 0.6117 0.7101 0.060 Uiso 1 1 calc R . .
C9 C 0.08740(14) 0.5837(4) 0.5669(2) 0.0570(9) Uani 1 1 d . . .
H9A H 0.0573 0.5853 0.5999 0.085 Uiso 1 1 calc R . .
H9B H 0.0807 0.5221 0.5229 0.085 Uiso 1 1 calc R . .
H9C H 0.0942 0.6768 0.5479 0.085 Uiso 1 1 calc R . .
C10 C 0.18231(12) 0.5284(3) 0.55944(16) 0.0393(6) Uani 1 1 d . . .
H10A H 0.1900 0.6225 0.5429 0.059 Uiso 1 1 calc R . .
H10B H 0.1738 0.4718 0.5140 0.059 Uiso 1 1 calc R . .
H10C H 0.2124 0.4896 0.5868 0.059 Uiso 1 1 calc R . .
C11 C 0.01518(14) 0.1010(4) 0.6549(2) 0.0629(10) Uani 1 1 d . . .
C12 C -0.00742(17) 0.0632(7) 0.7345(3) 0.0993(17) Uani 1 1 d . . .
H12A H 0.0177 0.0081 0.7643 0.149 Uiso 1 1 calc R . .
H12B H -0.0391 0.0099 0.7265 0.149 Uiso 1 1 calc R . .
H12C H -0.0151 0.1477 0.7630 0.149 Uiso 1 1 calc R . .
C13 C 0.02550(17) -0.0371(4) 0.6111(3) 0.0808(13) Uani 1 1 d . . .
H13A H 0.0410 -0.0169 0.5613 0.121 Uiso 1 1 calc R . .
H13B H -0.0071 -0.0861 0.6023 0.121 Uiso 1 1 calc R . .
H13C H 0.0490 -0.0946 0.6422 0.121 Uiso 1 1 calc R . .
C14 C -0.02298(17) 0.1867(5) 0.6080(4) 0.0951(17) Uani 1 1 d . . .
H14A H -0.0303 0.2721 0.6359 0.143 Uiso 1 1 calc R . .
H14B H -0.0549 0.1346 0.6000 0.143 Uiso 1 1 calc R . .
H14C H -0.0084 0.2089 0.5578 0.143 Uiso 1 1 calc R . .
C15 C 0.19372(12) 0.1056(3) 0.77715(14) 0.0345(6) Uani 1 1 d . . .
C16 C 0.19611(16) -0.0403(3) 0.79363(18) 0.0530(9) Uani 1 1 d . . .
H16 H 0.1716 -0.1075 0.7775 0.064 Uiso 1 1 calc R . .
C17 C 0.24057(16) -0.0641(3) 0.83705(16) 0.0527(9) Uani 1 1 d . . .
C18 C 0.2625(2) -0.1991(3) 0.8688(2) 0.0852(16) Uani 1 1 d . . .
H18A H 0.2976 -0.2117 0.8505 0.128 Uiso 1 1 calc R . .
H18B H 0.2409 -0.2759 0.8508 0.128 Uiso 1 1 calc R . .
H18C H 0.2632 -0.1964 0.9254 0.128 Uiso 1 1 calc R . .
C19 C 0.31447(13) 0.0872(3) 0.88770(15) 0.0467(8) Uani 1 1 d . . .
H19A H 0.3245 0.0041 0.9175 0.056 Uiso 1 1 calc R . .
H19B H 0.3102 0.1634 0.9250 0.056 Uiso 1 1 calc R . .
C20 C 0.35825(14) 0.1243(4) 0.83322(17) 0.0578(10) Uani 1 1 d . . .
H20A H 0.3486 0.2065 0.8023 0.069 Uiso 1 1 calc R . .
H20B H 0.3642 0.0470 0.7972 0.069 Uiso 1 1 calc R . .
C21 C 0.40850(16) 0.1543(6) 0.8816(2) 0.0824(15) Uani 1 1 d . . .
H21A H 0.4368 0.1728 0.8467 0.124 Uiso 1 1 calc R . .
H21B H 0.4171 0.0742 0.9139 0.124 Uiso 1 1 calc R . .
H21C H 0.4032 0.2347 0.9147 0.124 Uiso 1 1 calc R . .
C31 C 0.34331(8) 0.5486(2) 0.78650(12) 0.0242(4) Uani 1 1 d . . .
C32 C 0.36112(9) 0.5322(3) 0.86581(12) 0.0259(4) Uani 1 1 d . . .
C33 C 0.41114(9) 0.5809(3) 0.88935(13) 0.0291(5) Uani 1 1 d . . .
H33 H 0.4224 0.5679 0.9414 0.035 Uiso 1 1 calc R . .
C34 C 0.44409(9) 0.6475(3) 0.83771(14) 0.0286(5) Uani 1 1 d . A .
C35 C 0.42583(9) 0.6619(3) 0.75949(13) 0.0283(5) Uani 1 1 d . . .
H35 H 0.4478 0.7050 0.7237 0.034 Uiso 1 1 calc R . .
C36 C 0.37718(9) 0.6161(2) 0.73225(13) 0.0248(4) Uani 1 1 d . . .
C37 C 0.35822(9) 0.6392(3) 0.64640(13) 0.0280(5) Uani 1 1 d . . .
C38 C 0.34250(11) 0.4991(3) 0.60713(14) 0.0365(6) Uani 1 1 d . . .
H38A H 0.3724 0.4376 0.6067 0.055 Uiso 1 1 calc R . .
H38B H 0.3304 0.5163 0.5539 0.055 Uiso 1 1 calc R . .
H38C H 0.3149 0.4560 0.6363 0.055 Uiso 1 1 calc R . .
C39 C 0.31097(10) 0.7398(3) 0.64553(15) 0.0350(5) Uani 1 1 d . . .
H39A H 0.2828 0.6982 0.6740 0.053 Uiso 1 1 calc R . .
H39B H 0.2996 0.7570 0.5920 0.053 Uiso 1 1 calc R . .
H39C H 0.3210 0.8270 0.6701 0.053 Uiso 1 1 calc R . .
C40 C 0.40124(11) 0.7045(3) 0.59610(15) 0.0403(6) Uani 1 1 d . . .
H40A H 0.4119 0.7929 0.6186 0.060 Uiso 1 1 calc R . .
H40B H 0.3878 0.7191 0.5433 0.060 Uiso 1 1 calc R . .
H40C H 0.4309 0.6422 0.5950 0.060 Uiso 1 1 calc R . .
C41 C 0.49891(9) 0.7011(3) 0.86261(15) 0.0345(5) Uani 1 1 d . . .
C42 C 0.53862(19) 0.5881(6) 0.8437(3) 0.0383(10) Uiso 0.60 1 d P A 1
H42A H 0.5352 0.5632 0.7889 0.057 Uiso 0.60 1 calc PR A 1
H42B H 0.5324 0.5067 0.8756 0.057 Uiso 0.60 1 calc PR A 1
H42C H 0.5734 0.6228 0.8546 0.057 Uiso 0.60 1 calc PR A 1
C42A C 0.5404(7) 0.6357(19) 0.8185(11) 0.118(6) Uiso 0.40 1 d P A 2
H42D H 0.5413 0.6762 0.7666 0.176 Uiso 0.40 1 calc PR A 2
H42E H 0.5339 0.5366 0.8142 0.176 Uiso 0.40 1 calc PR A 2
H42F H 0.5735 0.6510 0.8453 0.176 Uiso 0.40 1 calc PR A 2
C43 C 0.5018(2) 0.7545(6) 0.9471(3) 0.0534(13) Uiso 0.60 1 d P A 1
H43A H 0.5361 0.7932 0.9580 0.080 Uiso 0.60 1 calc PR A 1
H43B H 0.4956 0.6781 0.9826 0.080 Uiso 0.60 1 calc PR A 1
H43C H 0.4757 0.8259 0.9540 0.080 Uiso 0.60 1 calc PR A 1
C43A C 0.5127(4) 0.6479(10) 0.9534(5) 0.055(2) Uiso 0.40 1 d P A 2
H43D H 0.5459 0.6862 0.9707 0.083 Uiso 0.40 1 calc PR A 2
H43E H 0.5144 0.5471 0.9545 0.083 Uiso 0.40 1 calc PR A 2
H43F H 0.4857 0.6794 0.9879 0.083 Uiso 0.40 1 calc PR A 2
C44 C 0.51457(19) 0.8363(5) 0.8134(3) 0.0412(10) Uiso 0.60 1 d P A 1
H44A H 0.4878 0.9067 0.8181 0.062 Uiso 0.60 1 calc PR A 1
H44B H 0.5179 0.8112 0.7588 0.062 Uiso 0.60 1 calc PR A 1
H44C H 0.5474 0.8726 0.8334 0.062 Uiso 0.60 1 calc PR A 1
C44A C 0.4971(6) 0.8467(14) 0.8709(9) 0.096(4) Uiso 0.40 1 d P A 2
H44D H 0.5305 0.8800 0.8909 0.143 Uiso 0.40 1 calc PR A 2
H44E H 0.4702 0.8714 0.9071 0.143 Uiso 0.40 1 calc PR A 2
H44F H 0.4895 0.8890 0.8206 0.143 Uiso 0.40 1 calc PR A 2
C45 C 0.32706(9) 0.4711(2) 0.92536(12) 0.0247(4) Uani 1 1 d . . .
C46 C 0.33593(10) 0.4651(3) 1.00764(13) 0.0295(5) Uani 1 1 d . . .
H46 H 0.3656 0.4968 1.0353 0.035 Uiso 1 1 calc R . .
C47 C 0.29267(10) 0.4038(2) 1.03890(13) 0.0288(5) Uani 1 1 d . . .
C48 C 0.28014(12) 0.3754(3) 1.12346(14) 0.0372(6) Uani 1 1 d . . .
H48A H 0.2544 0.4417 1.1406 0.056 Uiso 1 1 calc R . .
H48B H 0.3115 0.3845 1.1556 0.056 Uiso 1 1 calc R . .
H48C H 0.2665 0.2818 1.1282 0.056 Uiso 1 1 calc R . .
C49 C 0.20547(11) 0.3206(3) 0.98076(15) 0.0364(6) Uani 1 1 d . . .
H49A H 0.1985 0.2892 1.0339 0.044 Uiso 1 1 calc R . .
H49B H 0.2017 0.2402 0.9459 0.044 Uiso 1 1 calc R . .
C50 C 0.16537(12) 0.4297(4) 0.9569(2) 0.0573(9) Uani 1 1 d . . .
H50A H 0.1718 0.4597 0.9033 0.069 Uiso 1 1 calc R . .
H50B H 0.1306 0.3879 0.9576 0.069 Uiso 1 1 calc R . .
C51 C 0.16659(16) 0.5539(5) 1.0093(3) 0.0779(12) Uani 1 1 d . . .
H51A H 0.1403 0.6199 0.9918 0.117 Uiso 1 1 calc R . .
H51B H 0.2006 0.5973 1.0077 0.117 Uiso 1 1 calc R . .
H51C H 0.1597 0.5251 1.0623 0.117 Uiso 1 1 calc R . .

loop_
_atom_site_aniso_label
_atom_site_aniso_U_11
_atom_site_aniso_U_22
_atom_site_aniso_U_33
_atom_site_aniso_U_23
_atom_site_aniso_U_13
_atom_site_aniso_U_12
Cu1 0.02499(14) 0.02063(14) 0.01727(13) 0.00190(9) 0.00242(9) 0.00092(10)
O1 0.0268(8) 0.0277(8) 0.0264(8) 0.0041(6) -0.0026(6) -0.0048(6)
O2 0.0271(8) 0.0418(10) 0.0223(8) 0.0113(7) -0.0034(6) -0.0112(7)
N1 0.0486(12) 0.0215(9) 0.0183(9) 0.0010(7) 0.0057(8) 0.0042(8)
N2 0.0759(17) 0.0228(10) 0.0217(9) 0.0019(8) 0.0069(10) 0.0160(10)
N3 0.0304(9) 0.0241(9) 0.0171(8) 0.0029(7) 0.0078(7) 0.0009(7)
N4 0.0360(10) 0.0228(9) 0.0171(8) 0.0014(7) 0.0095(7) 0.0004(8)
C1 0.0288(11) 0.0302(11) 0.0229(10) -0.0064(9) 0.0028(9) -0.0050(9)
C2 0.0414(14) 0.0317(12) 0.0262(11) -0.0081(10) 0.0091(10) -0.0124(10)
C3 0.0499(16) 0.0436(15) 0.0363(14) -0.0099(12) 0.0121(12) -0.0206(13)
C4 0.0397(15) 0.0535(17) 0.0492(16) -0.0199(14) 0.0107(13) -0.0184(13)
C5 0.0338(14) 0.0556(17) 0.0432(15) -0.0161(13) -0.0052(11) 0.0007(13)
C6 0.0287(12) 0.0397(14) 0.0294(12) -0.0098(10) -0.0008(9) -0.0005(10)
C7 0.0344(13) 0.0345(13) 0.0372(13) -0.0044(11) -0.0101(10) 0.0084(10)
C8 0.0419(14) 0.0349(14) 0.0421(15) -0.0083(11) -0.0053(12) 0.0092(11)
C9 0.0533(19) 0.0529(18) 0.063(2) -0.0007(16) -0.0279(16) 0.0108(15)
C10 0.0548(17) 0.0318(13) 0.0312(13) 0.0015(10) -0.0012(12) 0.0044(12)
C11 0.0451(18) 0.070(2) 0.074(2) -0.0186(19) 0.0052(17) -0.0220(17)
C12 0.054(2) 0.124(4) 0.121(4) 0.001(4) 0.019(3) -0.038(3)
C13 0.068(3) 0.063(2) 0.111(4) -0.023(2) -0.012(2) -0.024(2)
C14 0.057(2) 0.071(3) 0.155(5) -0.009(3) -0.030(3) -0.014(2)
C15 0.0583(16) 0.0245(11) 0.0211(10) -0.0028(9) 0.0115(11) -0.0079(11)
C16 0.100(3) 0.0218(12) 0.0375(15) -0.0042(11) 0.0139(16) -0.0153(15)
C17 0.110(3) 0.0218(13) 0.0265(13) 0.0009(10) 0.0050(15) 0.0088(15)
C18 0.182(5) 0.0252(15) 0.049(2) 0.0038(14) 0.000(2) 0.022(2)
C19 0.080(2) 0.0406(14) 0.0189(11) -0.0009(10) -0.0042(12) 0.0324(15)
C20 0.064(2) 0.083(3) 0.0255(13) -0.0074(14) -0.0051(13) 0.0345(18)
C21 0.063(2) 0.135(4) 0.048(2) -0.017(2) -0.0157(17) 0.050(3)
C31 0.0240(10) 0.0302(11) 0.0184(9) 0.0025(8) -0.0004(8) -0.0015(9)
C32 0.0256(11) 0.0347(12) 0.0176(9) 0.0024(9) 0.0018(8) 0.0013(9)
C33 0.0253(11) 0.0431(13) 0.0190(10) -0.0036(9) -0.0015(8) 0.0040(10)
C34 0.0206(10) 0.0398(13) 0.0253(11) -0.0079(9) 0.0005(8) -0.0003(9)
C35 0.0257(11) 0.0355(12) 0.0238(10) -0.0013(9) 0.0055(9) -0.0025(9)
C36 0.0276(11) 0.0290(11) 0.0180(9) 0.0004(8) 0.0029(8) -0.0024(9)
C37 0.0306(11) 0.0344(12) 0.0191(10) 0.0059(9) 0.0019(8) -0.0056(9)
C38 0.0434(14) 0.0448(14) 0.0211(11) -0.0024(10) -0.0018(10) -0.0080(12)
C39 0.0363(13) 0.0402(14) 0.0285(12) 0.0125(10) -0.0012(10) -0.0029(11)
C40 0.0410(14) 0.0552(17) 0.0248(12) 0.0119(11) 0.0039(10) -0.0119(13)
C41 0.0236(11) 0.0466(15) 0.0333(12) -0.0083(11) -0.0024(9) -0.0037(10)
C45 0.0264(10) 0.0303(11) 0.0175(9) 0.0014(8) 0.0030(8) 0.0047(9)
C46 0.0350(12) 0.0359(12) 0.0177(10) 0.0010(9) 0.0009(9) 0.0046(10)
C47 0.0441(13) 0.0244(10) 0.0181(10) 0.0000(8) 0.0069(9) 0.0065(10)
C48 0.0572(17) 0.0352(13) 0.0196(11) 0.0011(9) 0.0111(11) 0.0008(12)
C49 0.0484(15) 0.0331(12) 0.0283(12) -0.0033(10) 0.0157(11) -0.0157(11)
C50 0.0344(15) 0.069(2) 0.069(2) 0.0025(18) 0.0105(15) -0.0101(15)
C51 0.053(2) 0.078(3) 0.103(3) -0.013(3) 0.001(2) 0.016(2)

loop_
_atom_type_symbol
_atom_type_description
_atom_type_scat_dispersion_real
_atom_type_scat_dispersion_imag
_atom_type_scat_source
C C 0.0033 0.0016 'International Tables Vol C Tables 4.2.6.8 and 6.1.1.4'
H H 0.0000 0.0000 'International Tables Vol C Tables 4.2.6.8 and 6.1.1.4'
Cu Cu 0.3201 1.2651 'International Tables Vol C Tables 4.2.6.8 and 6.1.1.4'
N N 0.0061 0.0033 'International Tables Vol C Tables 4.2.6.8 and 6.1.1.4'
O O 0.0106 0.0060 'International Tables Vol C Tables 4.2.6.8 and 6.1.1.4'

loop_
_geom_angle_atom_site_label_1
_geom_angle_atom_site_label_2
_geom_angle_atom_site_label_3
_geom_angle
O1 Cu1 N1 91.25(8)
O1 Cu1 N3 154.11(8)
O2 Cu1 O1 88.15(7)
O2 Cu1 N1 150.92(8)
O2 Cu1 N3 89.22(7)
N3 Cu1 N1 103.24(8)
C1 O1 Cu1 126.54(15)
C31 O2 Cu1 127.36(14)
N2 N1 Cu1 128.26(18)
C15 N1 Cu1 124.98(17)
C15 N1 N2 106.6(2)
N1 N2 C19 122.0(2)
C17 N2 N1 110.8(3)
C17 N2 C19 127.1(2)
N4 N3 Cu1 127.09(15)
C45 N3 Cu1 125.02(14)
C45 N3 N4 106.73(17)
N3 N4 C49 120.20(19)
C47 N4 N3 110.23(19)
C47 N4 C49 128.93(19)
O1 C1 C2 122.1(2)
O1 C1 C6 119.1(2)
C6 C1 C2 118.7(2)
C1 C2 C15 122.3(2)
C3 C2 C1 119.7(3)
C3 C2 C15 117.9(2)
C2 C3 H3 118.8
C4 C3 C2 122.5(3)
C4 C3 H3 118.8
C3 C4 C5 117.5(3)
C3 C4 C11 119.4(3)
C5 C4 C11 123.2(3)
C4 C5 H5 118.0
C6 C5 C4 123.9(3)
C6 C5 H5 118.0
C1 C6 C7 120.1(2)
C5 C6 C1 117.7(3)
C5 C6 C7 122.2(2)
C6 C7 C8 110.8(2)
C6 C7 C9 111.7(2)
C9 C7 C8 107.2(2)
C10 C7 C6 111.0(2)
C10 C7 C8 108.4(2)
C10 C7 C9 107.6(2)
C7 C8 H8A 109.5
C7 C8 H8B 109.5
C7 C8 H8C 109.5
H8A C8 H8B 109.5
H8A C8 H8C 109.5
H8B C8 H8C 109.5
C7 C9 H9A 109.5
C7 C9 H9B 109.5
C7 C9 H9C 109.5
H9A C9 H9B 109.5
H9A C9 H9C 109.5
H9B C9 H9C 109.5
C7 C10 H10A 109.5
C7 C10 H10B 109.5
C7 C10 H10C 109.5
H10A C10 H10B 109.5
H10A C10 H10C 109.5
H10B C10 H10C 109.5
C12 C11 C4 108.9(3)
C12 C11 C13 107.4(4)
C13 C11 C4 109.0(3)
C14 C11 C4 111.9(3)
C14 C11 C12 110.4(4)
C14 C11 C13 109.2(4)
C11 C12 H12A 109.5
C11 C12 H12B 109.5
C11 C12 H12C 109.5
H12A C12 H12B 109.5
H12A C12 H12C 109.5
H12B C12 H12C 109.5
C11 C13 H13A 109.5
C11 C13 H13B 109.5
C11 C13 H13C 109.5
H13A C13 H13B 109.5
H13A C13 H13C 109.5
H13B C13 H13C 109.5
C11 C14 H14A 109.5
C11 C14 H14B 109.5
C11 C14 H14C 109.5
H14A C14 H14B 109.5
H14A C14 H14C 109.5
H14B C14 H14C 109.5
N1 C15 C2 123.2(2)
N1 C15 C16 107.9(3)
C16 C15 C2 128.9(3)
C15 C16 H16 126.2
C17 C16 C15 107.6(3)
C17 C16 H16 126.2
N2 C17 C16 107.1(2)
N2 C17 C18 123.1(4)
C16 C17 C18 129.8(3)
C17 C18 H18A 109.5
C17 C18 H18B 109.5
C17 C18 H18C 109.5
H18A C18 H18B 109.5
H18A C18 H18C 109.5
H18B C18 H18C 109.5
N2 C19 H19A 108.7
N2 C19 H19B 108.7
N2 C19 C20 114.2(2)
H19A C19 H19B 107.6
C20 C19 H19A 108.7
C20 C19 H19B 108.7
C19 C20 H20A 109.7
C19 C20 H20B 109.7
C19 C20 C21 109.7(3)
H20A C20 H20B 108.2
C21 C20 H20A 109.7
C21 C20 H20B 109.7
C20 C21 H21A 109.5
C20 C21 H21B 109.5
C20 C21 H21C 109.5
H21A C21 H21B 109.5
H21A C21 H21C 109.5
H21B C21 H21C 109.5
O2 C31 C32 123.1(2)
O2 C31 C36 118.47(19)
C32 C31 C36 118.4(2)
C31 C32 C45 121.0(2)
C33 C32 C31 120.0(2)
C33 C32 C45 118.85(19)
C32 C33 H33 118.9
C34 C33 C32 122.1(2)
C34 C33 H33 118.9
C33 C34 C35 116.9(2)
C33 C34 C41 122.7(2)
C35 C34 C41 120.4(2)
C34 C35 H35 118.0
C36 C35 C34 124.0(2)
C36 C35 H35 118.0
C31 C36 C37 119.51(19)
C35 C36 C31 118.5(2)
C35 C36 C37 122.0(2)
C36 C37 C38 110.97(19)
C39 C37 C36 109.03(19)
C39 C37 C38 109.9(2)
C40 C37 C36 111.8(2)
C40 C37 C38 107.0(2)
C40 C37 C39 108.2(2)
C37 C38 H38A 109.5
C37 C38 H38B 109.5
C37 C38 H38C 109.5
H38A C38 H38B 109.5
H38A C38 H38C 109.5
H38B C38 H38C 109.5
C37 C39 H39A 109.5
C37 C39 H39B 109.5
C37 C39 H39C 109.5
H39A C39 H39B 109.5
H39A C39 H39C 109.5
H39B C39 H39C 109.5
C37 C40 H40A 109.5
C37 C40 H40B 109.5
C37 C40 H40C 109.5
H40A C40 H40B 109.5
H40A C40 H40C 109.5
H40B C40 H40C 109.5
C34 C41 C43A 109.0(4)
C34 C41 C44 111.3(3)
C42 C41 C34 108.2(3)
C42 C41 C43 114.7(3)
C42 C41 C43A 81.5(4)
C42 C41 C44 106.6(3)
C42A C41 C34 112.6(7)
C42A C41 C42 24.2(7)
C42A C41 C43 127.6(8)
C42A C41 C43A 102.0(8)
C42A C41 C44 83.2(8)
C43 C41 C34 113.2(3)
C43 C41 C43A 38.6(4)
C43 C41 C44 102.6(3)
C44 C41 C43A 133.5(4)
C44A C41 C34 109.1(6)
C44A C41 C42 138.6(7)
C44A C41 C42A 120.3(10)
C44A C41 C43 64.7(6)
C44A C41 C43A 102.5(7)
C44A C41 C44 42.1(6)
C41 C42 H42A 109.5
C41 C42 H42B 109.5
C41 C42 H42C 109.5
C41 C42A H42D 109.5
C41 C42A H42E 109.5
C41 C42A H42F 109.5
H42D C42A H42E 109.5
H42D C42A H42F 109.5
H42E C42A H42F 109.5
C41 C43 H43A 109.5
C41 C43 H43B 109.5
C41 C43 H43C 109.5
C41 C43A H43D 109.5
C41 C43A H43E 109.5
C41 C43A H43F 109.5
H43D C43A H43E 109.5
H43D C43A H43F 109.5
H43E C43A H43F 109.5
C41 C44 H44A 109.5
C41 C44 H44B 109.5
C41 C44 H44C 109.5
C41 C44A H44D 109.5
C41 C44A H44E 109.5
C41 C44A H44F 109.5
H44D C44A H44E 109.5
H44D C44A H44F 109.5
H44E C44A H44F 109.5
N3 C45 C32 123.37(19)
N3 C45 C46 108.7(2)
C46 C45 C32 127.9(2)
C45 C46 H46 126.6
C47 C46 C45 106.9(2)
C47 C46 H46 126.6
N4 C47 C46 107.46(19)
N4 C47 C48 122.7(2)
C46 C47 C48 129.8(2)
C47 C48 H48A 109.5
C47 C48 H48B 109.5
C47 C48 H48C 109.5
H48A C48 H48B 109.5
H48A C48 H48C 109.5
H48B C48 H48C 109.5
N4 C49 H49A 108.9
N4 C49 H49B 108.9
N4 C49 C50 113.4(2)
H49A C49 H49B 107.7
C50 C49 H49A 108.9
C50 C49 H49B 108.9
C49 C50 H50A 109.1
C49 C50 H50B 109.1
H50A C50 H50B 107.8
C51 C50 C49 112.6(3)
C51 C50 H50A 109.1
C51 C50 H50B 109.1
C50 C51 H51A 109.5
C50 C51 H51B 109.5
C50 C51 H51C 109.5
H51A C51 H51B 109.5
H51A C51 H51C 109.5
H51B C51 H51C 109.5

loop_
_geom_bond_atom_site_label_1
_geom_bond_atom_site_label_2
_geom_bond_distance
Cu1 O1 1.8829(16)
Cu1 O2 1.8783(16)
Cu1 N1 1.956(2)
Cu1 N3 1.9538(19)
O1 C1 1.318(3)
O2 C31 1.317(3)
N1 N2 1.375(3)
N1 C15 1.343(3)
N2 C17 1.346(4)
N2 C19 1.451(4)
N3 N4 1.373(2)
N3 C45 1.343(3)
N4 C47 1.352(3)
N4 C49 1.457(3)
C1 C2 1.430(3)
C1 C6 1.426(4)
C2 C3 1.400(4)
C2 C15 1.454(4)
C3 H3 0.9300
C3 C4 1.364(5)
C4 C5 1.400(5)
C4 C11 1.547(4)
C5 H5 0.9300
C5 C6 1.399(4)
C6 C7 1.537(4)
C7 C8 1.545(4)
C7 C9 1.537(4)
C7 C10 1.536(4)
C8 H8A 0.9600
C8 H8B 0.9600
C8 H8C 0.9600
C9 H9A 0.9600
C9 H9B 0.9600
C9 H9C 0.9600
C10 H10A 0.9600
C10 H10B 0.9600
C10 H10C 0.9600
C11 C12 1.524(6)
C11 C13 1.535(6)
C11 C14 1.485(6)
C12 H12A 0.9600
C12 H12B 0.9600
C12 H12C 0.9600
C13 H13A 0.9600
C13 H13B 0.9600
C13 H13C 0.9600
C14 H14A 0.9600
C14 H14B 0.9600
C14 H14C 0.9600
C15 C16 1.417(4)
C16 H16 0.9300
C16 C17 1.355(5)
C17 C18 1.496(4)
C18 H18A 0.9600
C18 H18B 0.9600
C18 H18C 0.9600
C19 H19A 0.9700
C19 H19B 0.9700
C19 C20 1.507(5)
C20 H20A 0.9700
C20 H20B 0.9700
C20 C21 1.531(5)
C21 H21A 0.9600
C21 H21B 0.9600
C21 H21C 0.9600
C31 C32 1.417(3)
C31 C36 1.428(3)
C32 C33 1.405(3)
C32 C45 1.466(3)
C33 H33 0.9300
C33 C34 1.381(3)
C34 C35 1.401(3)
C34 C41 1.536(3)
C35 H35 0.9300
C35 C36 1.382(3)
C36 C37 1.538(3)
C37 C38 1.538(4)
C37 C39 1.538(4)
C37 C40 1.536(3)
C38 H38A 0.9600
C38 H38B 0.9600
C38 H38C 0.9600
C39 H39A 0.9600
C39 H39B 0.9600
C39 H39C 0.9600
C40 H40A 0.9600
C40 H40B 0.9600
C40 H40C 0.9600
C41 C42 1.516(6)
C41 C42A 1.450(18)
C41 C43 1.519(6)
C41 C43A 1.650(9)
C41 C44 1.589(6)
C41 C44A 1.393(14)
C42 H42A 0.9600
C42 H42B 0.9600
C42 H42C 0.9600
C42A H42D 0.9600
C42A H42E 0.9600
C42A H42F 0.9600
C43 H43A 0.9600
C43 H43B 0.9600
C43 H43C 0.9600
C43A H43D 0.9600
C43A H43E 0.9600
C43A H43F 0.9600
C44 H44A 0.9600
C44 H44B 0.9600
C44 H44C 0.9600
C44A H44D 0.9600
C44A H44E 0.9600
C44A H44F 0.9600
C45 C46 1.409(3)
C46 H46 0.9300
C46 C47 1.365(3)
C47 C48 1.501(3)
C48 H48A 0.9600
C48 H48B 0.9600
C48 H48C 0.9600
C49 H49A 0.9700
C49 H49B 0.9700
C49 C50 1.505(5)
C50 H50A 0.9700
C50 H50B 0.9700
C50 C51 1.477(6)
C51 H51A 0.9600
C51 H51B 0.9600
C51 H51C 0.9600
